data_7217975
loop_
_publ_author_name
'Allan, David R.'
'Coles, Simon J.'
'George, Kathryn'
'Jura, Marek'
'Levason, William'
'Reid, Gillian'
'Wilson, Claire'
'Zhang, Wenjian'

_publ_section_title
;
 Exploring secondary bonding in p-block chemistry -- an experimental study
 of [GeX2{o-C6H4(PMe2)2}] using variable pressure single crystal X-ray
 diffraction
;
_journal_issue 35
_journal_name_full CrystEngComm
_journal_page_first 8169
_journal_paper_doi 10.1039/C4CE00329B
_journal_volume 16
_journal_year 2014
_chemical_formula_moiety 'C10 H16 Cl2 Ge P2'
_chemical_formula_sum 'C10 H16 Cl2 Ge P2'
_chemical_formula_weight 341.66
_chemical_name_systematic
;
Dichlorido(1,2-bis(dimethylphosphino)benzene)germanium(II)
;
_space_group_crystal_system monoclinic
_space_group_IT_number 15
_space_group_name_Hall '-C 2yc'
_space_group_name_H-M_alt 'C 1 2/c 1'
_symmetry_space_group_name_Hall '-C 2yc'
_symmetry_space_group_name_H-M 'C 1 2/c 1'
_atom_sites_solution_hydrogens geom
_atom_sites_solution_primary direct
_atom_sites_solution_secondary difmap
_audit_creation_date 2012-11-27
_audit_creation_method
;
  Olex2 1.2
  (compiled Nov  5 2012 18:25:38, GUI svn.r4372)
;
_cell_angle_alpha 90.00
_cell_angle_beta 110.22(7)
_cell_angle_gamma 90.00
_cell_formula_units_Z 8
_cell_length_a 26.73(4)
_cell_length_b 6.863(8)
_cell_length_c 13.068(18)
_cell_measurement_pressure 4800000
_cell_measurement_reflns_used 702
_cell_measurement_temperature 293(2)
_cell_measurement_theta_max 18.4
_cell_measurement_theta_min 2.2
_cell_volume 2250(5)
_computing_cell_refinement
;
CrystalClear-SM Expert 2.0 r5 (Rigaku, 2011)
;
_computing_data_collection
;
CrystalClear-SM Expert 2.0 r5 (Rigaku, 2011)
;
_computing_data_reduction
;
CrystalClear-SM Expert 2.0 r5 (Rigaku, 2011)
;
_computing_molecular_graphics
;
O. V. Dolomanov, L. J. Bourhis, R. J. Gildea, J. A. K. Howard and H. Puschmann,
OLEX2: a complete structure solution, refinement and analysis program.
J. Appl. Cryst. (2009). 42, 339-341.
;
_computing_publication_material
;
O. V. Dolomanov, L. J. Bourhis, R. J. Gildea, J. A. K. Howard and H. Puschmann,
OLEX2: a complete structure solution, refinement and analysis program.
J. Appl. Cryst. (2009). 42, 339-341.
;
_computing_structure_refinement
;
SHELXL, G.M. Sheldrick, Acta Cryst.
(2008). A64, 112-122
;
_computing_structure_solution 'SHELXS-97 (Sheldrick, 1990)'
_diffrn_ambient_pressure 4800000
_diffrn_ambient_temperature 293(2)
_diffrn_detector 'CCD plate'
_diffrn_detector_area_resol_mean 28.5714
_diffrn_detector_type 'Rigaku Saturn724+ (2x2 bin mode)'
_diffrn_measured_fraction_theta_full 0.652
_diffrn_measured_fraction_theta_max 0.652
_diffrn_measurement_device 'four-circle \k goniometer'
_diffrn_measurement_device_type CrystalLogic
_diffrn_measurement_method 'profile data from \w-scans'
_diffrn_measurement_specimen_support 'Diamond Anvil Cell'
_diffrn_radiation_collimation 'Confocal mirrors'
_diffrn_radiation_monochromator 'double crystal silicon'
_diffrn_radiation_type Synchrotron
_diffrn_radiation_wavelength 0.48590
_diffrn_reflns_av_R_equivalents 0.1337
_diffrn_reflns_av_unetI/netI 0.1364
_diffrn_reflns_limit_h_max 30
_diffrn_reflns_limit_h_min -28
_diffrn_reflns_limit_k_max 8
_diffrn_reflns_limit_k_min -8
_diffrn_reflns_limit_l_max 17
_diffrn_reflns_limit_l_min -17
_diffrn_reflns_number 7078
_diffrn_reflns_theta_full 18.47
_diffrn_reflns_theta_max 18.47
_diffrn_reflns_theta_min 2.10
_diffrn_source synchrotron
_diffrn_source_type 'DLS beamline I19'
_exptl_absorpt_coefficient_mu 1.207
_exptl_absorpt_correction_type none
_exptl_crystal_colour colourless
_exptl_crystal_density_diffrn 2.018
_exptl_crystal_density_method 'not measured'
_exptl_crystal_F_000 1376
_exptl_crystal_size_max 0.1
_exptl_crystal_size_mid 0.1
_exptl_crystal_size_min 0.1
_refine_diff_density_max 0.818
_refine_diff_density_min -0.844
_refine_diff_density_rms 0.209
_refine_ls_extinction_method none
_refine_ls_goodness_of_fit_ref 1.126
_refine_ls_hydrogen_treatment constr
_refine_ls_matrix_type full
_refine_ls_number_parameters 78
_refine_ls_number_reflns 1697
_refine_ls_number_restraints 0
_refine_ls_restrained_S_all 1.126
_refine_ls_R_factor_all 0.1416
_refine_ls_R_factor_gt 0.0938
_refine_ls_shift/su_max 0.001
_refine_ls_shift/su_mean 0.000
_refine_ls_structure_factor_coef Fsqd
_refine_ls_weighting_details 'calc w=1/[\s^2^(Fo^2^)+(0.0000P)^2^+82.2205P] where P=(Fo^2^+2Fc^2^)/3'
_refine_ls_weighting_scheme calc
_refine_ls_wR_factor_gt 0.1526
_refine_ls_wR_factor_ref 0.1784
_reflns_number_gt 1238
_reflns_number_total 1697
_reflns_threshold_expression >2\s(I)
_cod_data_source_file c4ce00329b2.cif
_cod_data_source_block gecl2diphos8
_cod_database_code 7217975
_olex2_refinement_description
;
1. Fixed Uiso
 At 1.2 times of:
  H4 of C4, H5 of C5, H6 of C6, H7 of C7
 At 1.5 times of:
  {H9A,H9B,H9C} of C9, {H10A,H10B,H10C} of C10, {H2A,H2B,H2C} of C2, {H1A,H1B,
  H1C} of C1
2.a Aromatic/amide H refined with riding coordinates:
 C4(H4), C5(H5), C6(H6), C7(H7)
2.b Fitted hexagon refined as free rotating group:
 C3(C4,C5,C6,C7,C8)
2.c Idealised Me refined as rotating group:
 C1(H1A,H1B,H1C), C2(H2A,H2B,H2C), C9(H9A,H9B,H9C), C10(H10A,H10B,H10C)
;

loop_
_space_group_symop_id
_space_group_symop_operation_xyz
1 'x, y, z'
2 '-x, y, -z+1/2'
3 'x+1/2, y+1/2, z'
4 '-x+1/2, y+1/2, -z+1/2'
5 '-x, -y, -z'
6 'x, -y, z-1/2'
7 '-x+1/2, -y+1/2, -z'
8 'x+1/2, -y+1/2, z-1/2'

loop_
_atom_site_label
_atom_site_type_symbol
_atom_site_fract_x
_atom_site_fract_y
_atom_site_fract_z
_atom_site_U_iso_or_equiv
_atom_site_adp_type
_atom_site_occupancy
_atom_site_symmetry_multiplicity
_atom_site_calc_flag
_atom_site_refinement_flags
Ge1 Ge 0.55365(7) 0.61619(14) 0.72290(10) 0.0185(5) Uani 1 1 d .
Cl1 Cl 0.48123(16) 0.8109(4) 0.5901(2) 0.0230(11) Uani 1 1 d .
Cl2 Cl 0.64905(15) 0.5038(3) 0.8384(2) 0.0207(9) Uani 1 1 d .
P1 P 0.59725(16) 0.5995(3) 0.5875(2) 0.0148(10) Uani 1 1 d .
P2 P 0.60247(16) 0.9147(3) 0.7619(2) 0.0143(10) Uani 1 1 d .
C1 C 0.6309(6) 0.3777(13) 0.5782(9) 0.017(2) Uiso 1 1 d .
H1A H 0.6599 0.3561 0.6454 0.026 Uiso 1 1 calc R
H1B H 0.6446 0.3874 0.5195 0.026 Uiso 1 1 calc R
H1C H 0.6063 0.2707 0.5649 0.026 Uiso 1 1 calc R
C2 C 0.5558(6) 0.6748(13) 0.4543(9) 0.019(2) Uiso 1 1 d .
H2A H 0.5240 0.5969 0.4307 0.028 Uiso 1 1 calc R
H2B H 0.5748 0.6584 0.4044 0.028 Uiso 1 1 calc R
H2C H 0.5464 0.8094 0.4561 0.028 Uiso 1 1 calc R
C3 C 0.6526(3) 0.7660(9) 0.6280(6) 0.018(2) Uiso 1 1 d G
C4 C 0.6923(3) 0.7562(8) 0.5819(5) 0.018(2) Uiso 1 1 d G
H4 H 0.6913 0.6589 0.5317 0.022 Uiso 1 1 calc R
C5 C 0.7334(3) 0.8920(10) 0.6108(6) 0.027(2) Uiso 1 1 d G
H5 H 0.7599 0.8855 0.5800 0.032 Uiso 1 1 calc R
C6 C 0.7349(3) 1.0374(9) 0.6858(6) 0.026(2) Uiso 1 1 d G
H6 H 0.7624 1.1282 0.7052 0.031 Uiso 1 1 calc R
C7 C 0.6952(3) 1.0471(8) 0.7319(5) 0.019(2) Uiso 1 1 d G
H7 H 0.6962 1.1445 0.7821 0.023 Uiso 1 1 calc R
C8 C 0.6541(3) 0.9114(9) 0.7030(6) 0.016(2) Uiso 1 1 d G
C9 C 0.5636(6) 1.1268(13) 0.7122(10) 0.019(2) Uiso 1 1 d .
H9A H 0.5449 1.1137 0.6353 0.029 Uiso 1 1 calc R
H9B H 0.5865 1.2386 0.7256 0.029 Uiso 1 1 calc R
H9C H 0.5384 1.1426 0.7490 0.029 Uiso 1 1 calc R
C10 C 0.6394(6) 0.9719(14) 0.9020(9) 0.021(2) Uiso 1 1 d .
H10A H 0.6521 1.1036 0.9071 0.031 Uiso 1 1 calc R
H10B H 0.6692 0.8847 0.9291 0.031 Uiso 1 1 calc R
H10C H 0.6167 0.9580 0.9445 0.031 Uiso 1 1 calc R

loop_
_atom_site_aniso_label
_atom_site_aniso_U_11
_atom_site_aniso_U_22
_atom_site_aniso_U_33
_atom_site_aniso_U_23
_atom_site_aniso_U_13
_atom_site_aniso_U_12
Ge1 0.0215(15) 0.0148(6) 0.0202(7) -0.0001(4) 0.0084(9) -0.0014(5)
Cl1 0.020(4) 0.0220(14) 0.0263(18) 0.0025(10) 0.007(2) 0.0005(11)
Cl2 0.017(3) 0.0227(13) 0.0218(16) 0.0033(10) 0.006(2) 0.0029(11)
P1 0.014(3) 0.0162(13) 0.0134(16) -0.0018(9) 0.004(2) -0.0015(11)
P2 0.014(3) 0.0136(13) 0.0153(16) -0.0008(9) 0.005(2) 0.0008(10)

loop_
_atom_type_symbol
_atom_type_description
_atom_type_scat_dispersion_real
_atom_type_scat_dispersion_imag
_atom_type_scat_source
C C 0.0007 0.0007 'International Tables Vol C Tables 4.2.6.8 and 6.1.1.4'
H H 0.0000 0.0000 'International Tables Vol C Tables 4.2.6.8 and 6.1.1.4'
Cl Cl 0.0777 0.0747 'International Tables Vol C Tables 4.2.6.8 and 6.1.1.4'
Ge Ge 0.3342 0.9482 'International Tables Vol C Tables 4.2.6.8 and 6.1.1.4'
P P 0.0517 0.0444 'International Tables Vol C Tables 4.2.6.8 and 6.1.1.4'

loop_
_geom_angle_atom_site_label_1
_geom_angle_atom_site_label_2
_geom_angle_atom_site_label_3
_geom_angle
Cl1 Ge1 Cl2 159.32(11)
P1 Ge1 Cl1 88.33(15)
P1 Ge1 Cl2 77.74(16)
P2 Ge1 Cl1 85.67(15)
P2 Ge1 Cl2 77.05(14)
P2 Ge1 P1 80.33(11)
C1 P1 Ge1 117.8(3)
C1 P1 C3 100.3(6)
C2 P1 Ge1 113.8(4)
C2 P1 C1 109.6(5)
C2 P1 C3 105.8(5)
C3 P1 Ge1 107.9(2)
C8 P2 Ge1 110.0(2)
C9 P2 Ge1 114.7(5)
C9 P2 C8 107.0(4)
C9 P2 C10 103.8(6)
C10 P2 Ge1 118.2(3)
C10 P2 C8 101.9(6)
P1 C1 H1A 109.5
P1 C1 H1B 109.5
P1 C1 H1C 109.5
H1A C1 H1B 109.5
H1A C1 H1C 109.5
H1B C1 H1C 109.5
P1 C2 H2A 109.5
P1 C2 H2B 109.5
P1 C2 H2C 109.5
H2A C2 H2B 109.5
H2A C2 H2C 109.5
H2B C2 H2C 109.5
C4 C3 P1 121.0(4)
C4 C3 C8 120.0
C8 C3 P1 118.9(4)
C3 C4 H4 120.0
C3 C4 C5 120.0
C5 C4 H4 120.0
C4 C5 H5 120.0
C6 C5 C4 120.0
C6 C5 H5 120.0
C5 C6 H6 120.0
C5 C6 C7 120.0
C7 C6 H6 120.0
C6 C7 H7 120.0
C8 C7 C6 120.0
C8 C7 H7 120.0
C3 C8 P2 118.2(4)
C7 C8 P2 121.8(4)
C7 C8 C3 120.0
P2 C9 H9A 109.5
P2 C9 H9B 109.5
P2 C9 H9C 109.5
H9A C9 H9B 109.5
H9A C9 H9C 109.5
H9B C9 H9C 109.5
P2 C10 H10A 109.5
P2 C10 H10B 109.5
P2 C10 H10C 109.5
H10A C10 H10B 109.5
H10A C10 H10C 109.5
H10B C10 H10C 109.5

loop_
_geom_bond_atom_site_label_1
_geom_bond_atom_site_label_2
_geom_bond_distance
Ge1 Cl1 2.494(5)
Ge1 Cl2 2.592(5)
Ge1 P1 2.435(4)
Ge1 P2 2.387(4)
P1 C1 1.794(11)
P1 C2 1.786(13)
P1 C3 1.798(7)
P2 C8 1.798(6)
P2 C9 1.775(12)
P2 C10 1.797(13)
C1 H1A 0.9600
C1 H1B 0.9600
C1 H1C 0.9600
C2 H2A 0.9600
C2 H2B 0.9600
C2 H2C 0.9600
C3 C4 1.3900
C3 C8 1.3900
C4 H4 0.9300
C4 C5 1.3900
C5 H5 0.9300
C5 C6 1.3900
C6 H6 0.9300
C6 C7 1.3900
C7 H7 0.9300
C7 C8 1.3900
C9 H9A 0.9600
C9 H9B 0.9600
C9 H9C 0.9600
C10 H10A 0.9600
C10 H10B 0.9600
C10 H10C 0.9600

loop_
_geom_torsion_atom_site_label_1
_geom_torsion_atom_site_label_2
_geom_torsion_atom_site_label_3
_geom_torsion_atom_site_label_4
_geom_torsion
Ge1 P1 C3 C4 164.8(3)
Ge1 P1 C3 C8 -18.1(5)
Ge1 P2 C8 C3 12.7(5)
Ge1 P2 C8 C7 -166.2(4)
Cl1 Ge1 P1 C1 -143.2(6)
Cl1 Ge1 P1 C2 -12.8(4)
Cl1 Ge1 P1 C3 104.3(3)
Cl1 Ge1 P2 C8 -106.1(3)
Cl1 Ge1 P2 C9 14.5(4)
Cl1 Ge1 P2 C10 137.5(5)
Cl2 Ge1 P1 C1 52.2(6)
Cl2 Ge1 P1 C2 -177.4(4)
Cl2 Ge1 P1 C3 -60.3(3)
Cl2 Ge1 P2 C8 62.4(3)
Cl2 Ge1 P2 C9 -177.0(4)
Cl2 Ge1 P2 C10 -53.9(5)
P1 Ge1 P2 C8 -17.1(3)
P1 Ge1 P2 C9 103.5(4)
P1 Ge1 P2 C10 -133.4(5)
P1 C3 C4 C5 177.1(6)
P1 C3 C8 P2 4.0(5)
P1 C3 C8 C7 -177.1(6)
P2 Ge1 P1 C1 130.9(6)
P2 Ge1 P1 C2 -98.7(4)
P2 Ge1 P1 C3 18.4(3)
C1 P1 C3 C4 40.9(6)
C1 P1 C3 C8 -142.0(5)
C2 P1 C3 C4 -73.0(6)
C2 P1 C3 C8 104.1(5)
C3 C4 C5 C6 0.0
C4 C3 C8 P2 -178.9(6)
C4 C3 C8 C7 0.0
C4 C5 C6 C7 0.0
C5 C6 C7 C8 0.0
C6 C7 C8 P2 178.9(6)
C6 C7 C8 C3 0.0
C8 C3 C4 C5 0.0
C9 P2 C8 C3 -112.5(6)
C9 P2 C8 C7 68.6(7)
C10 P2 C8 C3 138.8(5)
C10 P2 C8 C7 -40.0(6)
